data_4070180
loop_
_publ_author_name
'Zhang, Cheng'
'Wang, Zhong-Xia'

_publ_section_title
;
 N-Heterocyclic Carbene-Based Nickel Complexes: Synthesis and Catalysis in
 Cross-Couplings of Aryl Chlorides with ArMX (M = Mg or Zn)
;
_journal_issue 22
_journal_name_full Organometallics
_journal_page_first 6507
_journal_paper_doi 10.1021/om9006399
_journal_volume 28
_journal_year 2009
_chemical_formula_sum 'C45 H44 Cl3 I N4 Ni P2'
_chemical_formula_weight 994.74
_chemical_name_systematic
; 
 ? 
;
_space_group_IT_number 14
_symmetry_cell_setting monoclinic
_symmetry_space_group_name_Hall '-P 2yn'
_symmetry_space_group_name_H-M 'P 1 21/n 1'
_atom_sites_solution_hydrogens geom
_atom_sites_solution_primary direct
_atom_sites_solution_secondary difmap
_audit_creation_method SHELXL-97
_cell_angle_alpha 90.00
_cell_angle_beta 94.8490(10)
_cell_angle_gamma 90.00
_cell_formula_units_Z 4
_cell_length_a 12.3810(13)
_cell_length_b 26.181(2)
_cell_length_c 13.6229(15)
_cell_measurement_reflns_used 7867
_cell_measurement_temperature 298(2)
_cell_measurement_theta_max 27.418
_cell_measurement_theta_min 2.135
_cell_volume 4400.0(7)
_computing_cell_refinement 'Bruker SMART'
_computing_data_collection 'Bruker SMART'
_computing_data_reduction 'Bruker SAINT'
_computing_molecular_graphics 'Bruker SHELXTL'
_computing_publication_material 'Bruker SHELXTL'
_computing_structure_refinement 'SHELXL-97 (Sheldrick, 1997)'
_computing_structure_solution 'SHELXS-97 (Sheldrick, 1990)'
_diffrn_ambient_temperature 298(2)
_diffrn_measured_fraction_theta_full 0.999
_diffrn_measured_fraction_theta_max 0.999
_diffrn_measurement_device_type 'CCD area detector'
_diffrn_measurement_method 'phi and omega scans'
_diffrn_radiation_monochromator graphite
_diffrn_radiation_source 'fine-focus sealed tube'
_diffrn_radiation_type MoK\a
_diffrn_radiation_wavelength 0.71073
_diffrn_reflns_av_R_equivalents 0.0601
_diffrn_reflns_av_sigmaI/netI 0.0655
_diffrn_reflns_limit_h_max 14
_diffrn_reflns_limit_h_min -14
_diffrn_reflns_limit_k_max 21
_diffrn_reflns_limit_k_min -31
_diffrn_reflns_limit_l_max 16
_diffrn_reflns_limit_l_min -15
_diffrn_reflns_number 22412
_diffrn_reflns_theta_full 25.02
_diffrn_reflns_theta_max 25.02
_diffrn_reflns_theta_min 1.56
_exptl_absorpt_coefficient_mu 1.434
_exptl_absorpt_correction_T_max 0.8467
_exptl_absorpt_correction_T_min 0.7338
_exptl_absorpt_correction_type multi-scan
_exptl_absorpt_process_details sadabs
_exptl_crystal_density_diffrn 1.502
_exptl_crystal_density_method 'not measured'
_exptl_crystal_F_000 2016
_exptl_crystal_size_max 0.23
_exptl_crystal_size_mid 0.16
_exptl_crystal_size_min 0.12
_refine_diff_density_max 1.481
_refine_diff_density_min -0.964
_refine_diff_density_rms 0.121
_refine_ls_extinction_method none
_refine_ls_goodness_of_fit_ref 1.015
_refine_ls_hydrogen_treatment constr
_refine_ls_matrix_type full
_refine_ls_number_parameters 508
_refine_ls_number_reflns 7762
_refine_ls_number_restraints 0
_refine_ls_restrained_S_all 1.015
_refine_ls_R_factor_all 0.0897
_refine_ls_R_factor_gt 0.0576
_refine_ls_shift/su_max 0.001
_refine_ls_shift/su_mean 0.000
_refine_ls_structure_factor_coef Fsqd
_refine_ls_weighting_details 'calc w=1/[\s^2^(Fo^2^)+(0.0911P)^2^+6.9210P] where P=(Fo^2^+2Fc^2^)/3'
_refine_ls_weighting_scheme calc
_refine_ls_wR_factor_gt 0.1497
_refine_ls_wR_factor_ref 0.1729
_reflns_number_gt 5316
_reflns_number_total 7762
_reflns_threshold_expression >2sigma(I)
_cod_data_source_file om9006399_si_001.cif
_cod_data_source_block 9
_cod_depositor_comments
;
The following automatic conversions were performed:

'_symmetry_cell_setting' value 'Monoclinic' changed to 'monoclinic'
according to /home/saulius/struct/CIF-dictionaries/cif_core.dic
dictionary named 'cif_core.dic' version 2.4.2 from 2011-04-26.

Automatic conversion script
Id: cif_fix_values 1715 2011-07-08 13:25:40Z adriana 
;
_cod_original_cell_volume 4400.0(8)
_cod_original_sg_symbol_H-M P2(1)/n
_cod_database_code 4070180

loop_
_symmetry_equiv_pos_as_xyz
'x, y, z'
'-x+1/2, y+1/2, -z+1/2'
'-x, -y, -z'
'x-1/2, -y-1/2, z-1/2'

loop_
_atom_site_label
_atom_site_type_symbol
_atom_site_fract_x
_atom_site_fract_y
_atom_site_fract_z
_atom_site_U_iso_or_equiv
_atom_site_adp_type
_atom_site_occupancy
_atom_site_symmetry_multiplicity
_atom_site_calc_flag
_atom_site_refinement_flags
Ni1 Ni 0.26996(5) 0.63857(3) 0.63112(5) 0.0299(2) Uani 1 1 d .
I1 I 0.29046(4) 0.49918(2) 0.08978(3) 0.0657(2) Uani 1 1 d .
Cl1 Cl 0.21988(13) 0.71470(6) 0.58607(11) 0.0467(4) Uani 1 1 d .
Cl2 Cl 1.0226(3) 0.59628(15) 0.0946(3) 0.1413(12) Uani 1 1 d .
Cl3 Cl 0.8551(4) 0.67220(14) 0.0799(3) 0.1765(19) Uani 1 1 d .
N1 N 0.3431(4) 0.59127(19) 0.4609(3) 0.0354(11) Uani 1 1 d .
N2 N 0.1833(4) 0.6206(2) 0.4258(3) 0.0404(12) Uani 1 1 d .
N3 N 0.3397(3) 0.57300(17) 0.6590(3) 0.0304(10) Uani 1 1 d .
N4 N 0.2735(3) 0.65901(18) 0.7726(3) 0.0308(10) Uani 1 1 d .
P1 P 0.30905(11) 0.54392(5) 0.75686(10) 0.0280(3) Uani 1 1 d .
P2 P 0.37397(11) 0.64263(6) 0.84649(10) 0.0301(3) Uani 1 1 d .
C1 C 0.2612(4) 0.6168(2) 0.4994(4) 0.0339(13) Uani 1 1 d .
C2 C 0.2175(6) 0.5979(3) 0.3417(4) 0.0512(17) Uani 1 1 d .
H2 H 0.1776 0.5958 0.2809 0.061 Uiso 1 1 calc R
C3 C 0.3156(6) 0.5800(2) 0.3625(4) 0.0467(16) Uani 1 1 d .
H3 H 0.3581 0.5630 0.3198 0.056 Uiso 1 1 calc R
C4 C 0.4404(5) 0.5767(2) 0.5161(4) 0.0361(13) Uani 1 1 d .
C5 C 0.4374(4) 0.5659(2) 0.6156(4) 0.0308(12) Uani 1 1 d .
C6 C 0.5331(4) 0.5502(2) 0.6671(4) 0.0371(13) Uani 1 1 d .
H6 H 0.5334 0.5427 0.7338 0.044 Uiso 1 1 calc R
C7 C 0.6277(5) 0.5455(3) 0.6215(5) 0.0475(16) Uani 1 1 d .
H7 H 0.6910 0.5351 0.6574 0.057 Uiso 1 1 calc R
C8 C 0.6284(5) 0.5562(3) 0.5226(5) 0.0553(18) Uani 1 1 d .
H8 H 0.6918 0.5525 0.4912 0.066 Uiso 1 1 calc R
C9 C 0.5343(5) 0.5725(3) 0.4706(5) 0.0515(17) Uani 1 1 d .
H9 H 0.5347 0.5807 0.4042 0.062 Uiso 1 1 calc R
C10 C 0.0742(5) 0.6412(3) 0.4310(5) 0.0531(17) Uani 1 1 d .
H10 H 0.0682 0.6532 0.4984 0.064 Uiso 1 1 calc R
C11 C 0.0584(7) 0.6866(3) 0.3626(6) 0.079(3) Uani 1 1 d .
H11A H 0.1159 0.7107 0.3773 0.119 Uiso 1 1 calc R
H11B H -0.0099 0.7025 0.3714 0.119 Uiso 1 1 calc R
H11C H 0.0592 0.6754 0.2956 0.119 Uiso 1 1 calc R
C12 C -0.0099(6) 0.5996(4) 0.4092(6) 0.086(3) Uani 1 1 d .
H12A H -0.0087 0.5887 0.3420 0.129 Uiso 1 1 calc R
H12B H -0.0805 0.6126 0.4196 0.129 Uiso 1 1 calc R
H12C H 0.0063 0.5711 0.4523 0.129 Uiso 1 1 calc R
C13 C 0.3724(4) 0.5745(2) 0.8657(4) 0.0322(12) Uani 1 1 d .
H13A H 0.3325 0.5666 0.9220 0.039 Uiso 1 1 calc R
H13B H 0.4460 0.5620 0.8789 0.039 Uiso 1 1 calc R
C14 C 0.1647(4) 0.5458(2) 0.7581(4) 0.0320(12) Uani 1 1 d .
C15 C 0.0990(5) 0.5507(2) 0.6708(4) 0.0401(14) Uani 1 1 d .
H15 H 0.1298 0.5556 0.6115 0.048 Uiso 1 1 calc R
C16 C -0.0105(5) 0.5482(3) 0.6723(5) 0.0557(18) Uani 1 1 d .
H16 H -0.0541 0.5519 0.6137 0.067 Uiso 1 1 calc R
C17 C -0.0576(5) 0.5404(3) 0.7582(5) 0.0577(19) Uani 1 1 d .
H17 H -0.1326 0.5384 0.7578 0.069 Uiso 1 1 calc R
C18 C 0.0058(5) 0.5355(3) 0.8441(5) 0.0531(17) Uani 1 1 d .
H18 H -0.0261 0.5303 0.9027 0.064 Uiso 1 1 calc R
C19 C 0.1177(5) 0.5383(2) 0.8451(4) 0.0402(14) Uani 1 1 d .
H19 H 0.1608 0.5350 0.9041 0.048 Uiso 1 1 calc R
C20 C 0.3409(4) 0.4773(2) 0.7656(4) 0.0294(12) Uani 1 1 d .
C21 C 0.2722(5) 0.4429(2) 0.7161(4) 0.0431(15) Uani 1 1 d .
H21 H 0.2128 0.4547 0.6762 0.052 Uiso 1 1 calc R
C22 C 0.2908(5) 0.3914(3) 0.7253(5) 0.0542(18) Uani 1 1 d .
H22 H 0.2433 0.3686 0.6919 0.065 Uiso 1 1 calc R
C23 C 0.3778(6) 0.3733(3) 0.7827(5) 0.0534(17) Uani 1 1 d .
H23 H 0.3889 0.3384 0.7898 0.064 Uiso 1 1 calc R
C24 C 0.4490(6) 0.4072(3) 0.8301(5) 0.0554(18) Uani 1 1 d .
H24 H 0.5103 0.3952 0.8672 0.066 Uiso 1 1 calc R
C25 C 0.4298(5) 0.4588(2) 0.8228(5) 0.0460(15) Uani 1 1 d .
H25 H 0.4771 0.4815 0.8567 0.055 Uiso 1 1 calc R
C26 C 0.3719(5) 0.6691(2) 0.9677(4) 0.0361(13) Uani 1 1 d .
C27 C 0.2864(5) 0.6563(3) 1.0220(4) 0.0456(15) Uani 1 1 d .
H27 H 0.2333 0.6334 0.9975 0.055 Uiso 1 1 calc R
C28 C 0.2819(6) 0.6786(3) 1.1138(5) 0.0557(18) Uani 1 1 d .
H28 H 0.2243 0.6711 1.1511 0.067 Uiso 1 1 calc R
C29 C 0.3609(7) 0.7112(3) 1.1499(5) 0.0594(19) Uani 1 1 d .
H29 H 0.3573 0.7254 1.2120 0.071 Uiso 1 1 calc R
C30 C 0.4450(6) 0.7232(3) 1.0968(5) 0.0533(17) Uani 1 1 d .
H30 H 0.4982 0.7457 1.1225 0.064 Uiso 1 1 calc R
C31 C 0.4519(5) 0.7024(2) 1.0059(4) 0.0438(15) Uani 1 1 d .
H31 H 0.5099 0.7105 0.9697 0.053 Uiso 1 1 calc R
C32 C 0.5008(4) 0.6578(2) 0.7998(4) 0.0364(13) Uani 1 1 d .
C33 C 0.5024(5) 0.6911(3) 0.7213(4) 0.0468(16) Uani 1 1 d .
H33 H 0.4387 0.7063 0.6943 0.056 Uiso 1 1 calc R
C34 C 0.6000(6) 0.7015(3) 0.6836(6) 0.067(2) Uani 1 1 d .
H34 H 0.6017 0.7232 0.6298 0.080 Uiso 1 1 calc R
C35 C 0.6940(6) 0.6803(4) 0.7242(6) 0.075(2) Uani 1 1 d .
H35 H 0.7590 0.6874 0.6973 0.090 Uiso 1 1 calc R
C36 C 0.6935(6) 0.6489(3) 0.8037(6) 0.063(2) Uani 1 1 d .
H36 H 0.7580 0.6349 0.8317 0.076 Uiso 1 1 calc R
C37 C 0.5972(5) 0.6380(3) 0.8424(5) 0.0473(16) Uani 1 1 d .
H37 H 0.5968 0.6171 0.8976 0.057 Uiso 1 1 calc R
C38 C 0.1922(4) 0.6919(2) 0.8053(4) 0.0325(12) Uani 1 1 d .
C39 C 0.0864(5) 0.6756(2) 0.8033(4) 0.0400(14) Uani 1 1 d .
H39 H 0.0672 0.6437 0.7773 0.048 Uiso 1 1 calc R
C40 C 0.0081(5) 0.7067(3) 0.8400(4) 0.0469(16) Uani 1 1 d .
H40 H -0.0631 0.6952 0.8376 0.056 Uiso 1 1 calc R
C41 C 0.0329(5) 0.7541(3) 0.8798(4) 0.0466(16) Uani 1 1 d .
C42 C 0.1381(6) 0.7698(2) 0.8802(4) 0.0484(16) Uani 1 1 d .
H42 H 0.1575 0.8015 0.9071 0.058 Uiso 1 1 calc R
C43 C 0.2165(5) 0.7402(2) 0.8420(4) 0.0410(14) Uani 1 1 d .
H43 H 0.2866 0.7528 0.8410 0.049 Uiso 1 1 calc R
C44 C -0.0517(7) 0.7872(3) 0.9200(6) 0.074(2) Uani 1 1 d .
H44A H -0.0284 0.7970 0.9864 0.111 Uiso 1 1 calc R
H44B H -0.1186 0.7687 0.9193 0.111 Uiso 1 1 calc R
H44C H -0.0624 0.8173 0.8800 0.111 Uiso 1 1 calc R
C45 C 0.8876(11) 0.6097(5) 0.0587(11) 0.154(6) Uani 1 1 d .
H45A H 0.8733 0.6023 -0.0110 0.185 Uiso 1 1 calc R
H45B H 0.8418 0.5876 0.0944 0.185 Uiso 1 1 calc R

loop_
_atom_site_aniso_label
_atom_site_aniso_U_11
_atom_site_aniso_U_22
_atom_site_aniso_U_33
_atom_site_aniso_U_23
_atom_site_aniso_U_13
_atom_site_aniso_U_12
Ni1 0.0330(4) 0.0294(4) 0.0269(4) 0.0035(3) -0.0002(3) 0.0012(3)
I1 0.0451(3) 0.0938(5) 0.0571(3) 0.0338(3) -0.0029(2) -0.0077(2)
Cl1 0.0631(10) 0.0341(9) 0.0425(8) 0.0078(7) 0.0026(7) 0.0084(7)
Cl2 0.143(3) 0.155(3) 0.120(2) -0.008(2) -0.023(2) -0.005(2)
Cl3 0.252(5) 0.098(3) 0.192(4) 0.028(3) 0.091(4) 0.044(3)
N1 0.042(3) 0.041(3) 0.024(2) 0.002(2) 0.005(2) 0.002(2)
N2 0.045(3) 0.044(3) 0.031(3) 0.004(2) -0.006(2) 0.001(2)
N3 0.033(2) 0.030(3) 0.028(2) 0.0022(19) -0.0003(18) 0.0021(19)
N4 0.036(3) 0.032(3) 0.024(2) -0.0034(19) 0.0021(18) 0.003(2)
P1 0.0281(7) 0.0277(8) 0.0278(7) 0.0037(6) -0.0002(5) -0.0010(6)
P2 0.0323(7) 0.0295(8) 0.0282(7) 0.0011(6) -0.0003(6) -0.0031(6)
C1 0.039(3) 0.032(3) 0.031(3) 0.006(2) -0.001(2) -0.002(2)
C2 0.064(4) 0.061(5) 0.027(3) 0.002(3) -0.012(3) 0.001(3)
C3 0.064(4) 0.045(4) 0.030(3) 0.004(3) -0.001(3) 0.008(3)
C4 0.038(3) 0.036(4) 0.033(3) 0.004(2) 0.000(2) 0.005(3)
C5 0.039(3) 0.024(3) 0.030(3) 0.001(2) 0.006(2) -0.003(2)
C6 0.033(3) 0.043(4) 0.034(3) 0.000(3) -0.001(2) -0.001(3)
C7 0.036(3) 0.054(4) 0.053(4) 0.002(3) 0.004(3) 0.007(3)
C8 0.041(4) 0.077(5) 0.050(4) 0.006(3) 0.017(3) 0.013(3)
C9 0.057(4) 0.061(5) 0.038(3) 0.008(3) 0.013(3) 0.011(3)
C10 0.046(4) 0.064(5) 0.047(4) 0.000(3) -0.010(3) 0.008(3)
C11 0.101(7) 0.063(6) 0.070(5) 0.010(4) -0.018(5) 0.035(5)
C12 0.053(5) 0.130(9) 0.072(5) -0.003(5) -0.015(4) -0.021(5)
C13 0.031(3) 0.035(3) 0.030(3) 0.005(2) 0.001(2) -0.004(2)
C14 0.032(3) 0.022(3) 0.042(3) 0.004(2) 0.004(2) 0.000(2)
C15 0.035(3) 0.046(4) 0.039(3) 0.004(3) 0.001(2) -0.005(3)
C16 0.039(4) 0.073(5) 0.052(4) 0.004(4) -0.014(3) -0.003(3)
C17 0.031(3) 0.074(6) 0.067(5) 0.010(4) 0.005(3) -0.006(3)
C18 0.046(4) 0.062(5) 0.053(4) 0.010(3) 0.017(3) -0.005(3)
C19 0.035(3) 0.046(4) 0.039(3) 0.007(3) 0.000(2) -0.005(3)
C20 0.029(3) 0.028(3) 0.031(3) 0.000(2) 0.005(2) -0.001(2)
C21 0.044(4) 0.038(4) 0.045(3) -0.004(3) -0.006(3) 0.002(3)
C22 0.054(4) 0.031(4) 0.074(5) -0.010(3) -0.014(3) -0.002(3)
C23 0.062(4) 0.026(4) 0.070(5) 0.000(3) -0.007(4) 0.010(3)
C24 0.064(4) 0.040(4) 0.058(4) 0.004(3) -0.018(3) 0.014(3)
C25 0.049(4) 0.032(4) 0.055(4) 0.000(3) -0.013(3) 0.003(3)
C26 0.042(3) 0.035(4) 0.030(3) -0.001(2) -0.004(2) 0.002(3)
C27 0.049(4) 0.052(4) 0.036(3) -0.004(3) 0.009(3) -0.004(3)
C28 0.075(5) 0.057(5) 0.036(4) -0.002(3) 0.012(3) 0.003(4)
C29 0.085(6) 0.053(5) 0.038(4) -0.013(3) -0.008(4) 0.012(4)
C30 0.069(5) 0.038(4) 0.049(4) -0.009(3) -0.016(3) 0.001(3)
C31 0.047(4) 0.037(4) 0.046(4) 0.002(3) -0.002(3) -0.004(3)
C32 0.035(3) 0.038(4) 0.036(3) -0.002(3) -0.003(2) -0.009(3)
C33 0.045(4) 0.048(4) 0.046(4) 0.010(3) -0.002(3) -0.014(3)
C34 0.066(5) 0.075(6) 0.059(4) 0.015(4) 0.004(4) -0.033(4)
C35 0.044(4) 0.105(7) 0.077(6) -0.003(5) 0.016(4) -0.028(4)
C36 0.037(4) 0.060(5) 0.091(6) 0.000(4) 0.000(4) -0.006(3)
C37 0.039(3) 0.043(4) 0.058(4) 0.007(3) -0.005(3) -0.008(3)
C38 0.039(3) 0.033(3) 0.026(3) 0.005(2) 0.002(2) 0.006(2)
C39 0.044(3) 0.033(4) 0.043(3) 0.000(3) 0.003(3) 0.001(3)
C40 0.037(3) 0.057(5) 0.047(4) 0.008(3) 0.008(3) 0.010(3)
C41 0.059(4) 0.041(4) 0.040(3) 0.002(3) 0.006(3) 0.015(3)
C42 0.072(5) 0.029(4) 0.044(4) -0.002(3) 0.003(3) 0.010(3)
C43 0.044(3) 0.032(4) 0.046(3) 0.000(3) 0.000(3) -0.002(3)
C44 0.084(6) 0.076(6) 0.063(5) -0.004(4) 0.014(4) 0.036(5)
C45 0.156(12) 0.110(11) 0.188(14) -0.076(10) -0.034(10) 0.034(9)

loop_
_atom_type_symbol
_atom_type_description
_atom_type_scat_dispersion_real
_atom_type_scat_dispersion_imag
_atom_type_scat_source
C C 0.0033 0.0016 'International Tables Vol C Tables 4.2.6.8 and 6.1.1.4'
H H 0.0000 0.0000 'International Tables Vol C Tables 4.2.6.8 and 6.1.1.4'
Ni Ni 0.3393 1.1124 'International Tables Vol C Tables 4.2.6.8 and 6.1.1.4'
N N 0.0061 0.0033 'International Tables Vol C Tables 4.2.6.8 and 6.1.1.4'
P P 0.1023 0.0942 'International Tables Vol C Tables 4.2.6.8 and 6.1.1.4'
Cl Cl 0.1484 0.1585 'International Tables Vol C Tables 4.2.6.8 and 6.1.1.4'
I I -0.4742 1.8119 'International Tables Vol C Tables 4.2.6.8 and 6.1.1.4'

loop_
_geom_angle_atom_site_label_1
_geom_angle_atom_site_label_2
_geom_angle_atom_site_label_3
_geom_angle
C1 Ni1 N3 84.7(2)
C1 Ni1 N4 177.0(2)
N3 Ni1 N4 94.31(18)
C1 Ni1 Cl1 90.91(18)
N3 Ni1 Cl1 169.04(14)
N4 Ni1 Cl1 90.53(14)
C1 N1 C3 110.3(5)
C1 N1 C4 123.9(4)
C3 N1 C4 125.7(5)
C1 N2 C2 109.6(5)
C1 N2 C10 127.1(5)
C2 N2 C10 123.1(5)
C5 N3 P1 124.0(4)
C5 N3 Ni1 114.7(3)
P1 N3 Ni1 116.6(2)
C38 N4 P2 120.1(3)
C38 N4 Ni1 120.3(3)
P2 N4 Ni1 119.3(2)
N3 P1 C20 116.8(2)
N3 P1 C14 107.5(2)
C20 P1 C14 104.0(2)
N3 P1 C13 110.7(2)
C20 P1 C13 107.4(3)
C14 P1 C13 110.2(3)
N4 P2 C32 112.2(3)
N4 P2 C26 114.0(2)
C32 P2 C26 108.8(3)
N4 P2 C13 109.9(2)
C32 P2 C13 107.0(3)
C26 P2 C13 104.3(3)
N2 C1 N1 105.3(5)
N2 C1 Ni1 132.5(4)
N1 C1 Ni1 122.3(4)
C3 C2 N2 108.5(5)
C3 C2 H2 125.7
N2 C2 H2 125.7
C2 C3 N1 106.3(5)
C2 C3 H3 126.9
N1 C3 H3 126.9
C9 C4 C5 121.4(5)
C9 C4 N1 119.8(5)
C5 C4 N1 118.8(5)
C4 C5 C6 117.5(5)
C4 C5 N3 118.7(5)
C6 C5 N3 123.8(5)
C7 C6 C5 121.4(5)
C7 C6 H6 119.3
C5 C6 H6 119.3
C6 C7 C8 120.0(6)
C6 C7 H7 120.0
C8 C7 H7 120.0
C7 C8 C9 119.4(6)
C7 C8 H8 120.3
C9 C8 H8 120.3
C4 C9 C8 120.4(6)
C4 C9 H9 119.8
C8 C9 H9 119.8
N2 C10 C11 109.4(6)
N2 C10 C12 110.3(6)
C11 C10 C12 113.1(6)
N2 C10 H10 108.0
C11 C10 H10 108.0
C12 C10 H10 108.0
C10 C11 H11A 109.5
C10 C11 H11B 109.5
H11A C11 H11B 109.5
C10 C11 H11C 109.5
H11A C11 H11C 109.5
H11B C11 H11C 109.5
C10 C12 H12A 109.5
C10 C12 H12B 109.5
H12A C12 H12B 109.5
C10 C12 H12C 109.5
H12A C12 H12C 109.5
H12B C12 H12C 109.5
P2 C13 P1 109.2(3)
P2 C13 H13A 109.8
P1 C13 H13A 109.8
P2 C13 H13B 109.8
P1 C13 H13B 109.8
H13A C13 H13B 108.3
C19 C14 C15 119.4(5)
C19 C14 P1 119.9(4)
C15 C14 P1 120.5(4)
C16 C15 C14 119.7(6)
C16 C15 H15 120.2
C14 C15 H15 120.2
C15 C16 C17 121.3(6)
C15 C16 H16 119.4
C17 C16 H16 119.4
C18 C17 C16 119.6(6)
C18 C17 H17 120.2
C16 C17 H17 120.2
C17 C18 C19 120.5(6)
C17 C18 H18 119.7
C19 C18 H18 119.7
C14 C19 C18 119.5(5)
C14 C19 H19 120.3
C18 C19 H19 120.3
C21 C20 C25 118.4(5)
C21 C20 P1 118.8(4)
C25 C20 P1 122.8(4)
C22 C21 C20 120.5(6)
C22 C21 H21 119.8
C20 C21 H21 119.8
C23 C22 C21 120.8(6)
C23 C22 H22 119.6
C21 C22 H22 119.6
C22 C23 C24 119.4(6)
C22 C23 H23 120.3
C24 C23 H23 120.3
C23 C24 C25 120.0(6)
C23 C24 H24 120.0
C25 C24 H24 120.0
C24 C25 C20 120.8(6)
C24 C25 H25 119.6
C20 C25 H25 119.6
C27 C26 C31 120.4(5)
C27 C26 P2 118.0(5)
C31 C26 P2 121.6(5)
C26 C27 C28 118.1(6)
C26 C27 H27 120.9
C28 C27 H27 120.9
C29 C28 C27 120.5(7)
C29 C28 H28 119.8
C27 C28 H28 119.8
C30 C29 C28 121.1(6)
C30 C29 H29 119.5
C28 C29 H29 119.5
C29 C30 C31 120.2(6)
C29 C30 H30 119.9
C31 C30 H30 119.9
C30 C31 C26 119.6(6)
C30 C31 H31 120.2
C26 C31 H31 120.2
C33 C32 C37 119.6(6)
C33 C32 P2 119.1(5)
C37 C32 P2 121.3(5)
C34 C33 C32 118.8(6)
C34 C33 H33 120.6
C32 C33 H33 120.6
C35 C34 C33 121.0(7)
C35 C34 H34 119.5
C33 C34 H34 119.5
C36 C35 C34 120.4(7)
C36 C35 H35 119.8
C34 C35 H35 119.8
C35 C36 C37 119.6(7)
C35 C36 H36 120.2
C37 C36 H36 120.2
C36 C37 C32 120.5(6)
C36 C37 H37 119.8
C32 C37 H37 119.8
C39 C38 C43 117.8(5)
C39 C38 N4 120.2(5)
C43 C38 N4 121.9(5)
C38 C39 C40 120.2(6)
C38 C39 H39 119.9
C40 C39 H39 119.9
C41 C40 C39 122.0(6)
C41 C40 H40 119.0
C39 C40 H40 119.0
C42 C41 C40 117.0(6)
C42 C41 C44 121.4(7)
C40 C41 C44 121.6(7)
C41 C42 C43 122.0(6)
C41 C42 H42 119.0
C43 C42 H42 119.0
C42 C43 C38 120.9(6)
C42 C43 H43 119.6
C38 C43 H43 119.6
C41 C44 H44A 109.5
C41 C44 H44B 109.5
H44A C44 H44B 109.5
C41 C44 H44C 109.5
H44A C44 H44C 109.5
H44B C44 H44C 109.5
Cl3 C45 Cl2 112.3(7)
Cl3 C45 H45A 109.1
Cl2 C45 H45A 109.1
Cl3 C45 H45B 109.1
Cl2 C45 H45B 109.1
H45A C45 H45B 107.9

loop_
_geom_bond_atom_site_label_1
_geom_bond_atom_site_label_2
_geom_bond_distance
Ni1 C1 1.877(5)
Ni1 N3 1.944(4)
Ni1 N4 1.998(4)
Ni1 Cl1 2.1610(17)
Cl2 C45 1.737(13)
Cl3 C45 1.716(12)
N1 C1 1.357(7)
N1 C3 1.387(7)
N1 C4 1.417(7)
N2 C1 1.335(7)
N2 C2 1.387(8)
N2 C10 1.461(8)
N3 C5 1.403(7)
N3 P1 1.608(4)
N4 C38 1.423(7)
N4 P2 1.591(4)
P1 C20 1.789(6)
P1 C14 1.790(5)
P1 C13 1.805(5)
P2 C32 1.788(6)
P2 C26 1.793(5)
P2 C13 1.802(6)
C2 C3 1.310(9)
C2 H2 0.9300
C3 H3 0.9300
C4 C9 1.368(8)
C4 C5 1.387(7)
C5 C6 1.388(8)
C6 C7 1.376(8)
C6 H6 0.9300
C7 C8 1.377(9)
C7 H7 0.9300
C8 C9 1.379(9)
C8 H8 0.9300
C9 H9 0.9300
C10 C11 1.513(10)
C10 C12 1.519(11)
C10 H10 0.9800
C11 H11A 0.9600
C11 H11B 0.9600
C11 H11C 0.9600
C12 H12A 0.9600
C12 H12B 0.9600
C12 H12C 0.9600
C13 H13A 0.9700
C13 H13B 0.9700
C14 C19 1.378(8)
C14 C15 1.389(8)
C15 C16 1.358(8)
C15 H15 0.9300
C16 C17 1.366(9)
C16 H16 0.9300
C17 C18 1.359(9)
C17 H17 0.9300
C18 C19 1.387(8)
C18 H18 0.9300
C19 H19 0.9300
C20 C21 1.375(8)
C20 C25 1.381(8)
C21 C22 1.372(9)
C21 H21 0.9300
C22 C23 1.362(9)
C22 H22 0.9300
C23 C24 1.372(9)
C23 H23 0.9300
C24 C25 1.374(9)
C24 H24 0.9300
C25 H25 0.9300
C26 C27 1.383(8)
C26 C31 1.387(8)
C27 C28 1.385(9)
C27 H27 0.9300
C28 C29 1.359(10)
C28 H28 0.9300
C29 C30 1.353(10)
C29 H29 0.9300
C30 C31 1.361(9)
C30 H30 0.9300
C31 H31 0.9300
C32 C33 1.380(8)
C32 C37 1.385(8)
C33 C34 1.380(9)
C33 H33 0.9300
C34 C35 1.363(11)
C34 H34 0.9300
C35 C36 1.361(11)
C35 H35 0.9300
C36 C37 1.374(9)
C36 H36 0.9300
C37 H37 0.9300
C38 C39 1.376(8)
C38 C43 1.384(8)
C39 C40 1.391(8)
C39 H39 0.9300
C40 C41 1.379(9)
C40 H40 0.9300
C41 C42 1.365(9)
C41 C44 1.499(9)
C42 C43 1.378(9)
C42 H42 0.9300
C43 H43 0.9300
C44 H44A 0.9600
C44 H44B 0.9600
C44 H44C 0.9600
C45 H45A 0.9700
C45 H45B 0.9700

loop_
_geom_torsion_atom_site_label_1
_geom_torsion_atom_site_label_2
_geom_torsion_atom_site_label_3
_geom_torsion_atom_site_label_4
_geom_torsion
C1 Ni1 N3 C5 62.2(4)
N4 Ni1 N3 C5 -120.6(4)
Cl1 Ni1 N3 C5 -4.7(10)
C1 Ni1 N3 P1 -141.0(3)
N4 Ni1 N3 P1 36.2(3)
Cl1 Ni1 N3 P1 152.2(5)
C1 Ni1 N4 C38 -80(4)
N3 Ni1 N4 C38 -150.5(4)
Cl1 Ni1 N4 C38 39.3(4)
C1 Ni1 N4 P2 106(4)
N3 Ni1 N4 P2 35.4(3)
Cl1 Ni1 N4 P2 -134.8(3)
C5 N3 P1 C20 -42.5(5)
Ni1 N3 P1 C20 163.0(2)
C5 N3 P1 C14 -158.8(4)
Ni1 N3 P1 C14 46.7(3)
C5 N3 P1 C13 80.8(5)
Ni1 N3 P1 C13 -73.7(3)
C38 N4 P2 C32 -124.3(4)
Ni1 N4 P2 C32 49.8(4)
C38 N4 P2 C26 0.0(5)
Ni1 N4 P2 C26 174.1(3)
C38 N4 P2 C13 116.7(4)
Ni1 N4 P2 C13 -69.1(3)
C2 N2 C1 N1 -0.7(7)
C10 N2 C1 N1 174.5(6)
C2 N2 C1 Ni1 -179.9(5)
C10 N2 C1 Ni1 -4.7(10)
C3 N1 C1 N2 0.9(7)
C4 N1 C1 N2 -176.6(5)
C3 N1 C1 Ni1 -179.8(4)
C4 N1 C1 Ni1 2.7(8)
N3 Ni1 C1 N2 139.1(6)
N4 Ni1 C1 N2 68(4)
Cl1 Ni1 C1 N2 -51.0(6)
N3 Ni1 C1 N1 -40.0(5)
N4 Ni1 C1 N1 -111(4)
Cl1 Ni1 C1 N1 129.9(5)
C1 N2 C2 C3 0.2(8)
C10 N2 C2 C3 -175.2(6)
N2 C2 C3 N1 0.3(7)
C1 N1 C3 C2 -0.7(7)
C4 N1 C3 C2 176.7(6)
C1 N1 C4 C9 -150.9(6)
C3 N1 C4 C9 32.0(9)
C1 N1 C4 C5 30.3(8)
C3 N1 C4 C5 -146.7(6)
C9 C4 C5 C6 -0.7(9)
N1 C4 C5 C6 178.0(5)
C9 C4 C5 N3 177.3(6)
N1 C4 C5 N3 -3.9(8)
P1 N3 C5 C4 156.1(4)
Ni1 N3 C5 C4 -49.0(6)
P1 N3 C5 C6 -26.0(8)
Ni1 N3 C5 C6 128.9(5)
C4 C5 C6 C7 0.2(9)
N3 C5 C6 C7 -177.8(6)
C5 C6 C7 C8 -0.4(10)
C6 C7 C8 C9 1.2(11)
C5 C4 C9 C8 1.5(10)
N1 C4 C9 C8 -177.2(6)
C7 C8 C9 C4 -1.8(11)
C1 N2 C10 C11 119.3(7)
C2 N2 C10 C11 -66.1(8)
C1 N2 C10 C12 -115.7(7)
C2 N2 C10 C12 58.9(8)
N4 P2 C13 P1 29.3(3)
C32 P2 C13 P1 -92.8(3)
C26 P2 C13 P1 151.9(3)
N3 P1 C13 P2 36.4(4)
C20 P1 C13 P2 164.9(3)
C14 P1 C13 P2 -82.4(3)
N3 P1 C14 C19 -160.1(5)
C20 P1 C14 C19 75.5(5)
C13 P1 C14 C19 -39.4(5)
N3 P1 C14 C15 25.2(5)
C20 P1 C14 C15 -99.2(5)
C13 P1 C14 C15 145.9(5)
C19 C14 C15 C16 0.4(9)
P1 C14 C15 C16 175.1(5)
C14 C15 C16 C17 -0.8(11)
C15 C16 C17 C18 0.7(12)
C16 C17 C18 C19 -0.2(11)
C15 C14 C19 C18 0.1(9)
P1 C14 C19 C18 -174.6(5)
C17 C18 C19 C14 -0.2(10)
N3 P1 C20 C21 -80.2(5)
C14 P1 C20 C21 38.0(5)
C13 P1 C20 C21 154.8(4)
N3 P1 C20 C25 102.1(5)
C14 P1 C20 C25 -139.7(5)
C13 P1 C20 C25 -22.9(6)
C25 C20 C21 C22 1.3(9)
P1 C20 C21 C22 -176.5(5)
C20 C21 C22 C23 -0.6(10)
C21 C22 C23 C24 -1.5(11)
C22 C23 C24 C25 2.7(11)
C23 C24 C25 C20 -1.9(11)
C21 C20 C25 C24 -0.1(9)
P1 C20 C25 C24 177.6(5)
N4 P2 C26 C27 61.8(6)
C32 P2 C26 C27 -172.1(5)
C13 P2 C26 C27 -58.2(5)
N4 P2 C26 C31 -116.7(5)
C32 P2 C26 C31 9.4(6)
C13 P2 C26 C31 123.3(5)
C31 C26 C27 C28 1.5(9)
P2 C26 C27 C28 -177.0(5)
C26 C27 C28 C29 -1.4(10)
C27 C28 C29 C30 0.8(11)
C28 C29 C30 C31 -0.3(11)
C29 C30 C31 C26 0.4(10)
C27 C26 C31 C30 -1.0(9)
P2 C26 C31 C30 177.5(5)
N4 P2 C32 C33 14.8(6)
C26 P2 C32 C33 -112.3(5)
C13 P2 C32 C33 135.5(5)
N4 P2 C32 C37 -166.9(5)
C26 P2 C32 C37 65.9(6)
C13 P2 C32 C37 -46.3(6)
C37 C32 C33 C34 3.7(10)
P2 C32 C33 C34 -178.0(5)
C32 C33 C34 C35 -1.6(11)
C33 C34 C35 C36 -0.7(13)
C34 C35 C36 C37 0.8(13)
C35 C36 C37 C32 1.4(11)
C33 C32 C37 C36 -3.7(10)
P2 C32 C37 C36 178.1(5)
P2 N4 C38 C39 -119.6(5)
Ni1 N4 C38 C39 66.4(6)
P2 N4 C38 C43 58.7(6)
Ni1 N4 C38 C43 -115.4(5)
C43 C38 C39 C40 -1.7(8)
N4 C38 C39 C40 176.6(5)
C38 C39 C40 C41 -0.5(9)
C39 C40 C41 C42 1.1(9)
C39 C40 C41 C44 -179.5(6)
C40 C41 C42 C43 0.6(9)
C44 C41 C42 C43 -178.9(6)
C41 C42 C43 C38 -2.9(9)
C39 C38 C43 C42 3.4(8)
N4 C38 C43 C42 -174.9(5)
